data_2022911
loop_
_publ_author_name
'D&#xf6;ring, Cindy'
'Jones, Peter G.'

_publ_section_title
;
 Crystal structures of five halido gold complexes involving piperidine or
 pyrrolidine as ligands or (protonated) as cations.
;
_journal_coeditor_code YZ2040
_journal_issue 'Pt 11'
_journal_name_full 'Acta crystallographica. Section E, Crystallographic communications'
_journal_page_first 1017
_journal_page_last 1027
_journal_paper_doi 10.1107/S205698902300854X
_journal_volume 79
_journal_year 2023
_chemical_formula_iupac '[Au Cl3 (C5 H11 N)]'
_chemical_formula_moiety 'C5 H11 Au Cl3 N'
_chemical_formula_sum 'C5 H11 Au Cl3 N'
_chemical_formula_weight 388.46
_chemical_name_systematic
;
Trichlorido(piperidine-\k<i>N</i>)gold(III)
;
_space_group_crystal_system monoclinic
_space_group_IT_number 14
_space_group_name_Hall '-P 2ybc'
_space_group_name_H-M_alt 'P 1 21/c 1'
_atom_sites_solution_hydrogens mixed
_atom_sites_solution_primary direct
_atom_sites_solution_secondary difmap
_audit_creation_method SHELXL-2018/3
_cell_angle_alpha 90
_cell_angle_beta 93.5133(16)
_cell_angle_gamma 90
_cell_formula_units_Z 4
_cell_length_a 8.47646(16)
_cell_length_b 6.57436(11)
_cell_length_c 16.9961(3)
_cell_measurement_reflns_used 13188
_cell_measurement_temperature 100(2)
_cell_measurement_theta_max 30.6850
_cell_measurement_theta_min 2.3960
_cell_volume 945.37(3)
_computing_cell_refinement
;
CrysAlisPro, Version 1.171.37.35 (Agilent, 2014)
;
_computing_data_collection
;
CrysAlisPro, Version 1.171.37.35 (Agilent, 2014)
;
_computing_data_reduction
;
CrysAlisPro, Version 1.171.37.35 (Agilent, 2014)
;
_computing_molecular_graphics
;
Siemens XP (Siemens, 1994)
;
_computing_publication_material
;
<i>SHELXL2018/3</i> (Sheldrick, 2015)
;
_computing_structure_refinement
;
<i>SHELXL2018/3</i> (Sheldrick, 2015)
;
_computing_structure_solution
;
SHELXS97 (Sheldrick, 2008)
;
_diffrn_ambient_temperature 100(2)
_diffrn_detector_area_resol_mean 16.1419
_diffrn_measured_fraction_theta_full 0.992
_diffrn_measured_fraction_theta_max 0.936
_diffrn_measurement_device_type 'Oxford Diffraction Xcalibur, Eos'
_diffrn_measurement_method '\w scan'
_diffrn_radiation_type MoK\a
_diffrn_radiation_wavelength 0.71073
_diffrn_reflns_av_R_equivalents 0.0374
_diffrn_reflns_av_unetI/netI 0.0225
_diffrn_reflns_limit_h_max 12
_diffrn_reflns_limit_h_min -12
_diffrn_reflns_limit_k_max 9
_diffrn_reflns_limit_k_min -9
_diffrn_reflns_limit_l_max 24
_diffrn_reflns_limit_l_min -23
_diffrn_reflns_number 24604
_diffrn_reflns_theta_full 30.000
_diffrn_reflns_theta_max 31.093
_diffrn_reflns_theta_min 2.401
_diffrn_source 'Enhance (Mo) X-ray Source'
_exptl_absorpt_coefficient_mu 16.340
_exptl_absorpt_correction_T_max 1.00000
_exptl_absorpt_correction_T_min 0.68875
_exptl_absorpt_correction_type multi-scan
_exptl_absorpt_process_details
;
(CrysAlisPro; Agilent, 2014)
;
_exptl_crystal_colour yellow
_exptl_crystal_density_diffrn 2.729
_exptl_crystal_density_method 'not measured'
_exptl_crystal_description irregular
_exptl_crystal_F_000 712
_exptl_crystal_size_max 0.17
_exptl_crystal_size_mid 0.17
_exptl_crystal_size_min 0.15
_refine_diff_density_max 0.923
_refine_diff_density_min -0.800
_refine_ls_extinction_coef 0.00109(7)
_refine_ls_extinction_expression Fc^*^=kFc[1+0.001xFc^2^\l^3^/sin(2\q)]^-1/4^
_refine_ls_extinction_method
;
<i>SHELXL2018/3</i> (Sheldrick, 2015)
;
_refine_ls_goodness_of_fit_ref 1.132
_refine_ls_hydrogen_treatment mixed
_refine_ls_matrix_type full
_refine_ls_number_parameters 96
_refine_ls_number_reflns 2853
_refine_ls_number_restraints 0
_refine_ls_restrained_S_all 1.132
_refine_ls_R_factor_all 0.0187
_refine_ls_R_factor_gt 0.0165
_refine_ls_shift/su_max 0.003
_refine_ls_shift/su_mean 0.000
_refine_ls_structure_factor_coef Fsqd
_refine_ls_weighting_details 'w=1/[\s^2^(Fo^2^)+(0.0085P)^2^+0.3159P] where P=(Fo^2^+2Fc^2^)/3'
_refine_ls_weighting_scheme calc
_refine_ls_wR_factor_gt 0.0292
_refine_ls_wR_factor_ref 0.0296
_reflns_number_gt 2690
_reflns_number_total 2853
_reflns_threshold_expression 'I > 2\s(I)'
_cod_data_source_file yz2040sup1.cif
_cod_data_source_block 3
_cod_depositor_comments 'Adding full bibliography for 2022910--2022914.cif.'
_cod_original_cell_volume 945.36(3)
_cod_original_sg_symbol_H-M 'P 21/c'
_cod_database_code 2022911
_cod_database_fobs_code 2022911
_shelx_space_group_comment
;
The symmetry employed for this shelxl refinement is uniquely defined
by the following loop, which should always be used as a source of
symmetry information in preference to the above space-group names.
They are only intended as comments.
;
_shelx_estimated_absorpt_t_min 0.168
_shelx_estimated_absorpt_t_max 0.193

loop_
_space_group_symop_operation_xyz
'x, y, z'
'-x, y+1/2, -z+1/2'
'-x, -y, -z'
'x, -y-1/2, z-1/2'

loop_
_atom_site_type_symbol
_atom_site_label
_atom_site_fract_x
_atom_site_fract_y
_atom_site_fract_z
_atom_site_U_iso_or_equiv
_atom_site_adp_type
_atom_site_calc_flag
_atom_site_occupancy
_atom_site_disorder_assembly
_atom_site_disorder_group
Au Au1 0.50340(2) 0.60493(2) 0.86802(2) 0.00923(4) Uani d 1 . .
Cl Cl1 0.28810(7) 0.81001(9) 0.87943(4) 0.01663(12) Uani d 1 . .
Cl Cl2 0.62533(7) 0.74686(9) 0.97772(3) 0.01580(12) Uani d 1 . .
Cl Cl3 0.38860(7) 0.46665(9) 0.75544(3) 0.01487(12) Uani d 1 . .
N N11 0.6977(2) 0.4215(3) 0.85214(12) 0.0099(4) Uani d 1 . .
H H01 0.659(3) 0.348(4) 0.8139(18) 0.023(8) Uiso d 1 . .
C C12 0.7391(3) 0.2837(4) 0.92065(15) 0.0162(5) Uani d 1 . .
H H12A 0.647301 0.196029 0.930291 0.019 Uiso calc 1 . .
H H12B 0.763017 0.366729 0.968501 0.019 Uiso calc 1 . .
C C13 0.8809(3) 0.1509(4) 0.90554(16) 0.0169(5) Uani d 1 . .
H H13A 0.851842 0.054401 0.862344 0.020 Uiso calc 1 . .
H H13B 0.910481 0.070664 0.953489 0.020 Uiso calc 1 . .
C C14 1.0226(3) 0.2774(4) 0.88339(15) 0.0190(6) Uani d 1 . .
H H14A 1.059299 0.364332 0.928430 0.023 Uiso calc 1 . .
H H14B 1.110477 0.186397 0.870636 0.023 Uiso calc 1 . .
C C15 0.9751(3) 0.4096(4) 0.81249(16) 0.0174(5) Uani d 1 . .
H H15A 0.946403 0.321752 0.766522 0.021 Uiso calc 1 . .
H H15B 1.065906 0.495127 0.799304 0.021 Uiso calc 1 . .
C C16 0.8357(3) 0.5454(4) 0.82901(15) 0.0145(5) Uani d 1 . .
H H16A 0.867252 0.641410 0.872008 0.017 Uiso calc 1 . .
H H16B 0.804704 0.625874 0.781317 0.017 Uiso calc 1 . .

loop_
_atom_site_aniso_label
_atom_site_aniso_U_11
_atom_site_aniso_U_22
_atom_site_aniso_U_33
_atom_site_aniso_U_12
_atom_site_aniso_U_13
_atom_site_aniso_U_23
Au1 0.00840(5) 0.00890(5) 0.01038(5) 0.00117(3) 0.00037(3) 0.00010(3)
Cl1 0.0149(3) 0.0182(3) 0.0168(3) 0.0078(2) 0.0008(2) -0.0010(2)
Cl2 0.0155(3) 0.0165(3) 0.0150(3) 0.0008(2) -0.0019(2) -0.0042(2)
Cl3 0.0127(3) 0.0159(3) 0.0155(3) 0.0016(2) -0.0026(2) -0.0045(2)
N11 0.0087(10) 0.0085(10) 0.0123(10) 0.0009(8) -0.0009(8) -0.0002(7)
C12 0.0169(13) 0.0133(12) 0.0186(13) 0.0035(10) 0.0032(10) 0.0064(10)
C13 0.0158(13) 0.0142(12) 0.0202(13) 0.0056(10) -0.0026(10) 0.0019(10)
C14 0.0120(13) 0.0178(13) 0.0266(14) 0.0045(10) -0.0031(11) -0.0023(11)
C15 0.0098(12) 0.0177(13) 0.0250(14) 0.0025(10) 0.0039(10) 0.0011(10)
C16 0.0113(12) 0.0114(11) 0.0214(13) 0.0012(10) 0.0053(10) 0.0029(10)

loop_
_atom_type_symbol
_atom_type_description
_atom_type_scat_dispersion_real
_atom_type_scat_dispersion_imag
_atom_type_scat_source
C C 0.0033 0.0016 'International Tables Vol C Tables 4.2.6.8 and 6.1.1.4'
H H 0.0000 0.0000 'International Tables Vol C Tables 4.2.6.8 and 6.1.1.4'
N N 0.0061 0.0033 'International Tables Vol C Tables 4.2.6.8 and 6.1.1.4'
Cl Cl 0.1484 0.1585 'International Tables Vol C Tables 4.2.6.8 and 6.1.1.4'
Au Au -2.0133 8.8022 'International Tables Vol C Tables 4.2.6.8 and 6.1.1.4'

loop_
_geom_angle_atom_site_label_1
_geom_angle_atom_site_label_2
_geom_angle_atom_site_label_3
_geom_angle_site_symmetry_1
_geom_angle_site_symmetry_3
_geom_angle
_geom_angle_publ_flag
N11 Au1 Cl2 . . 91.19(6) y
N11 Au1 Cl3 . . 87.73(6) y
Cl2 Au1 Cl3 . . 177.91(2) y
N11 Au1 Cl1 . . 177.36(6) y
Cl2 Au1 Cl1 . . 90.77(2) y
Cl3 Au1 Cl1 . . 90.25(2) y
C16 N11 C12 . . 112.49(19) y
C16 N11 Au1 . . 110.96(14) ?
C12 N11 Au1 . . 113.61(15) ?
N11 C12 C13 . . 111.5(2) ?
C12 C13 C14 . . 111.8(2) ?
C15 C14 C13 . . 109.4(2) ?
C14 C15 C16 . . 111.1(2) ?
N11 C16 C15 . . 110.96(19) ?
C16 N11 H01 . . 112(2) ?
C12 N11 H01 . . 108(2) ?
Au1 N11 H01 . . 99(2) ?
N11 C12 H12A . . 109.3 ?
C13 C12 H12A . . 109.3 ?
N11 C12 H12B . . 109.3 ?
C13 C12 H12B . . 109.3 ?
H12A C12 H12B . . 108.0 ?
C12 C13 H13A . . 109.3 ?
C14 C13 H13A . . 109.3 ?
C12 C13 H13B . . 109.3 ?
C14 C13 H13B . . 109.3 ?
H13A C13 H13B . . 107.9 ?
C15 C14 H14A . . 109.8 ?
C13 C14 H14A . . 109.8 ?
C15 C14 H14B . . 109.8 ?
C13 C14 H14B . . 109.8 ?
H14A C14 H14B . . 108.2 ?
C14 C15 H15A . . 109.4 ?
C16 C15 H15A . . 109.4 ?
C14 C15 H15B . . 109.4 ?
C16 C15 H15B . . 109.4 ?
H15A C15 H15B . . 108.0 ?
N11 C16 H16A . . 109.4 ?
C15 C16 H16A . . 109.4 ?
N11 C16 H16B . . 109.4 ?
C15 C16 H16B . . 109.4 ?
H16A C16 H16B . . 108.0 ?

loop_
_geom_bond_atom_site_label_1
_geom_bond_atom_site_label_2
_geom_bond_site_symmetry_2
_geom_bond_distance
_geom_bond_publ_flag
Au1 N11 . 2.0718(19) y
Au1 Cl2 . 2.2757(6) y
Au1 Cl3 . 2.2817(6) y
Au1 Cl1 . 2.2868(6) y
N11 C16 . 1.498(3) ?
N11 C12 . 1.500(3) ?
C12 C13 . 1.520(3) ?
C13 C14 . 1.527(4) ?
C14 C15 . 1.520(4) ?
C15 C16 . 1.520(3) ?
N11 H01 . 0.86(3) ?
C12 H12A . 0.9900 ?
C12 H12B . 0.9900 ?
C13 H13A . 0.9900 ?
C13 H13B . 0.9900 ?
C14 H14A . 0.9900 ?
C14 H14B . 0.9900 ?
C15 H15A . 0.9900 ?
C15 H15B . 0.9900 ?
C16 H16A . 0.9900 ?
C16 H16B . 0.9900 ?

loop_
_geom_hbond_atom_site_label_D
_geom_hbond_atom_site_label_H
_geom_hbond_atom_site_label_A
_geom_hbond_site_symmetry_A
_geom_hbond_distance_DH
_geom_hbond_distance_HA
_geom_hbond_distance_DA
_geom_hbond_angle_DHA
_geom_hbond_publ_flag
N11 H01 Cl3 . 0.86(3) 2.57(3) 3.021(2) 114(2) yes
N11 H01 Cl3 2_646 0.86(3) 2.79(3) 3.558(2) 150(3) yes
C12 H12B Cl1 3_667 0.99 2.89 3.475(3) 118.6 ?
C14 H14B Cl1 1_645 0.99 2.90 3.812(3) 154.3 ?
C12 H12A Cl2 3_667 0.99 2.89 3.636(3) 132.5 ?
C13 H13A Cl3 2_646 0.99 2.83 3.661(3) 142.3 ?
C15 H15B Cl3 1_655 0.99 2.88 3.713(3) 141.7 ?
C16 H16B Cl3 2_656 0.99 2.82 3.607(2) 136.6 ?

loop_
_geom_torsion_atom_site_label_1
_geom_torsion_atom_site_label_2
_geom_torsion_atom_site_label_3
_geom_torsion_atom_site_label_4
_geom_torsion_site_symmetry_1
_geom_torsion_site_symmetry_2
_geom_torsion_site_symmetry_3
_geom_torsion_site_symmetry_4
_geom_torsion
_geom_torsion_publ_flag
C16 N11 C12 C13 . . . . -53.6(3) ?
Au1 N11 C12 C13 . . . . 179.30(16) y
N11 C12 C13 C14 . . . . 54.2(3) ?
C12 C13 C14 C15 . . . . -55.8(3) ?
C13 C14 C15 C16 . . . . 57.1(3) ?
C12 N11 C16 C15 . . . . 54.9(3) ?
Au1 N11 C16 C15 . . . . -176.54(17) y
C14 C15 C16 N11 . . . . -57.0(3) ?
